data_4515589
loop_
_publ_author_name
'Boudjelel, Maxime'
'Sosa Carrizo, E. Daiann'
'Mallet&#x2212;Ladeira, Sonia'
'Massou, St\'ephane'
'Miqueu, Karinne'
'Bouhadir, Ghenwa'
'Bourissou, Didier'

_publ_section_title
;
 Catalytic Dehydrogenation of (Di)Amine-Boranes with a Geometrically
 Constrained Phosphine-Borane Lewis Pair
;
_journal_issue 5
_journal_name_full 'ACS Catalysis'
_journal_page_first 4459
_journal_paper_doi 10.1021/acscatal.8b00152
_journal_volume 8
_journal_year 2018
_chemical_formula_moiety 'C28 H26 B F12 P'
_chemical_formula_sum 'C28 H26 B F12 P'
_chemical_formula_weight 632.27
_space_group_IT_number 14
_space_group_name_Hall '-P 2yn'
_space_group_name_H-M_alt 'P 1 21/n 1'
_symmetry_cell_setting monoclinic
_symmetry_Int_Tables_number 14
_symmetry_space_group_name_Hall '-P 2yn'
_symmetry_space_group_name_H-M 'P 1 21/n 1'
_atom_sites_solution_hydrogens mixed
_cell_angle_alpha 90
_cell_angle_beta 95.278(2)
_cell_angle_gamma 90
_cell_formula_units_Z 4
_cell_length_a 10.6496(4)
_cell_length_b 15.3406(7)
_cell_length_c 18.0420(8)
_cell_measurement_reflns_used 9972
_cell_measurement_temperature 193(2)
_cell_measurement_theta_max 26.11
_cell_measurement_theta_min 3.13
_cell_volume 2935.0(2)
_computing_cell_refinement 'APEX2 and SAINT'
_computing_data_collection APEX2
_computing_data_reduction SAINT
_computing_molecular_graphics 'Ortep-3 for Windows (Farrugia, 1997)'
_computing_publication_material 'WinGX publication routines (Farrugia, 1999)'
_computing_structure_refinement 'SHELXL-2014 (Sheldrick, 2014)'
_computing_structure_solution 'SHELXT (Sheldrick 2015)'
_diffrn_ambient_temperature 193(2)
_diffrn_measured_fraction_theta_full 0.998
_diffrn_measured_fraction_theta_max 0.997
_diffrn_measurement_device_type 'Bruker D8 VENTURE'
_diffrn_measurement_method 'phi and omega scans'
_diffrn_radiation_monochromator triumph
_diffrn_radiation_source 'fine focus sealed tube'
_diffrn_radiation_type MoK\a
_diffrn_radiation_wavelength 0.71073
_diffrn_reflns_av_R_equivalents 0.0909
_diffrn_reflns_av_unetI/netI 0.0343
_diffrn_reflns_Laue_measured_fraction_full 0.998
_diffrn_reflns_Laue_measured_fraction_max 0.997
_diffrn_reflns_limit_h_max 13
_diffrn_reflns_limit_h_min -13
_diffrn_reflns_limit_k_max 19
_diffrn_reflns_limit_k_min -19
_diffrn_reflns_limit_l_max 22
_diffrn_reflns_limit_l_min -22
_diffrn_reflns_number 88653
_diffrn_reflns_point_group_measured_fraction_full 0.998
_diffrn_reflns_point_group_measured_fraction_max 0.997
_diffrn_reflns_theta_full 25.242
_diffrn_reflns_theta_max 26.406
_diffrn_reflns_theta_min 2.888
_diffrn_standards_decay_% 0
_diffrn_standards_interval_count 0
_diffrn_standards_interval_time 0
_diffrn_standards_number 0
_exptl_absorpt_coefficient_mu 0.187
_exptl_absorpt_correction_T_max 0.7454
_exptl_absorpt_correction_T_min 0.7112
_exptl_absorpt_correction_type multi-scan
_exptl_absorpt_process_details 'SADABS (Bruker-AXS)'
_exptl_crystal_colour yellow
_exptl_crystal_density_diffrn 1.431
_exptl_crystal_density_method 'not measured'
_exptl_crystal_description block
_exptl_crystal_F_000 1288
_exptl_crystal_size_max 0.18
_exptl_crystal_size_mid 0.16
_exptl_crystal_size_min 0.1
_refine_diff_density_max 0.676
_refine_diff_density_min -0.447
_refine_diff_density_rms 0.053
_refine_ls_extinction_method none
_refine_ls_goodness_of_fit_ref 1.031
_refine_ls_hydrogen_treatment mixed
_refine_ls_matrix_type full
_refine_ls_number_parameters 519
_refine_ls_number_reflns 6009
_refine_ls_number_restraints 386
_refine_ls_restrained_S_all 1.08
_refine_ls_R_factor_all 0.1012
_refine_ls_R_factor_gt 0.0679
_refine_ls_shift/su_max 0.006
_refine_ls_shift/su_mean 0
_refine_ls_structure_factor_coef Fsqd
_refine_ls_weighting_details 'w=1/[\s^2^(Fo^2^)+(0.0627P)^2^+3.8971P] where P=(Fo^2^+2Fc^2^)/3'
_refine_ls_weighting_scheme calc
_refine_ls_wR_factor_gt 0.1511
_refine_ls_wR_factor_ref 0.17
_reflns_Friedel_coverage 0
_reflns_number_gt 4315
_reflns_number_total 6009
_reflns_threshold_expression 'I > 2\s(I)'
_cod_data_source_file cs8b00152_si_002.cif
_cod_data_source_block 3
_cod_original_cell_volume 2935.1(2)
_cod_original_sg_symbol_H-M 'P 21/n'
_cod_database_code 4515589

loop_
_symmetry_equiv_pos_as_xyz
'x, y, z'
'-x+1/2, y+1/2, -z+1/2'
'-x, -y, -z'
'x-1/2, -y-1/2, z-1/2'

loop_
_atom_site_label
_atom_site_type_symbol
_atom_site_fract_x
_atom_site_fract_y
_atom_site_fract_z
_atom_site_U_iso_or_equiv
_atom_site_adp_type
_atom_site_occupancy
_atom_site_site_symmetry_order
_atom_site_calc_flag
_atom_site_refinement_flags_posn
_atom_site_refinement_flags_adp
_atom_site_refinement_flags_occupancy
_atom_site_disorder_assembly
_atom_site_disorder_group
C1 C 0.6973(2) 0.76961(18) 0.47266(14) 0.0304(6) Uani 1 1 d . . . . .
C2 C 0.6875(2) 0.72970(17) 0.54231(14) 0.0280(5) Uani 1 1 d . . . . .
C3 C 0.7690(2) 0.76402(19) 0.60046(15) 0.0345(6) Uani 1 1 d . . . . .
H3 H 0.7664 0.7404 0.649 0.041 Uiso 1 1 calc R U . . .
C4 C 0.8531(3) 0.8307(2) 0.59034(16) 0.0380(7) Uani 1 1 d . . . . .
H4 H 0.9064 0.8515 0.6317 0.046 Uiso 1 1 calc R U . . .
C5 C 0.8605(3) 0.8676(2) 0.52112(17) 0.0402(7) Uani 1 1 d . . . . .
H5 H 0.9188 0.9131 0.5144 0.048 Uiso 1 1 calc R U . . .
C6 C 0.7820(3) 0.83700(19) 0.46212(16) 0.0366(6) Uani 1 1 d . . . . .
H6 H 0.7854 0.8617 0.4141 0.044 Uiso 1 1 calc R U . . .
C7 C 0.5475(4) 0.8247(2) 0.33526(18) 0.0549(9) Uani 1 1 d . . . . .
H7 H 0.6231 0.8576 0.3216 0.066 Uiso 1 1 calc R U . . .
C8 C 0.4703(5) 0.7956(3) 0.2633(2) 0.0879(16) Uani 1 1 d . . . . .
H8A H 0.3983 0.7606 0.2758 0.132 Uiso 1 1 calc R U . . .
H8B H 0.5237 0.7607 0.2332 0.132 Uiso 1 1 calc R U . . .
H8C H 0.4398 0.8471 0.2349 0.132 Uiso 1 1 calc R U . . .
C9 C 0.4706(4) 0.8843(3) 0.3812(3) 0.0770(13) Uani 1 1 d . . . . .
H9A H 0.4433 0.9356 0.3517 0.116 Uiso 1 1 calc R U . . .
H9B H 0.5226 0.9029 0.4261 0.116 Uiso 1 1 calc R U . . .
H9C H 0.3965 0.8528 0.3955 0.116 Uiso 1 1 calc R U . . .
P1 P 0.60105(7) 0.73217(5) 0.39270(4) 0.0354(2) Uani 1 1 d D . . . .
C10 C 0.6883(6) 0.6446(4) 0.3516(4) 0.0556(18) Uani 0.714(8) 1 d D U P A 1
H10 H 0.73 0.6103 0.3941 0.067 Uiso 0.714(8) 1 calc R U P A 1
C11 C 0.6017(6) 0.5814(4) 0.3061(3) 0.0711(19) Uani 0.714(8) 1 d D U P A 1
H11A H 0.5689 0.6094 0.2595 0.107 Uiso 0.714(8) 1 calc R U P A 1
H11B H 0.5313 0.5651 0.3346 0.107 Uiso 0.714(8) 1 calc R U P A 1
H11C H 0.6492 0.529 0.2949 0.107 Uiso 0.714(8) 1 calc R U P A 1
C12 C 0.7943(9) 0.6809(6) 0.3089(6) 0.074(3) Uani 0.714(8) 1 d D U P A 1
H12A H 0.8508 0.6335 0.2972 0.111 Uiso 0.714(8) 1 calc R U P A 1
H12B H 0.842 0.7247 0.3395 0.111 Uiso 0.714(8) 1 calc R U P A 1
H12C H 0.7581 0.708 0.2626 0.111 Uiso 0.714(8) 1 calc R U P A 1
C10' C 0.670(2) 0.6629(10) 0.3251(10) 0.063(4) Uani 0.286(8) 1 d D U P A 2
H10' H 0.6037 0.6527 0.2833 0.076 Uiso 0.286(8) 1 calc R U P A 2
C11' C 0.7006(17) 0.5759(10) 0.3610(9) 0.078(4) Uani 0.286(8) 1 d D U P A 2
H11D H 0.7584 0.5438 0.3317 0.117 Uiso 0.286(8) 1 calc R U P A 2
H11E H 0.6226 0.5423 0.363 0.117 Uiso 0.286(8) 1 calc R U P A 2
H11F H 0.7403 0.5848 0.4116 0.117 Uiso 0.286(8) 1 calc R U P A 2
C12' C 0.778(2) 0.7111(15) 0.2927(16) 0.070(5) Uani 0.286(8) 1 d D U P A 2
H12D H 0.8374 0.7329 0.3333 0.105 Uiso 0.286(8) 1 calc R U P A 2
H12E H 0.7442 0.7602 0.2624 0.105 Uiso 0.286(8) 1 calc R U P A 2
H12F H 0.8222 0.6712 0.2615 0.105 Uiso 0.286(8) 1 calc R U P A 2
C13 C 0.4452(2) 0.69228(18) 0.55892(14) 0.0305(6) Uani 1 1 d . . . . .
C14 C 0.4194(2) 0.77979(17) 0.56969(15) 0.0327(6) Uani 1 1 d . . . . .
H14 H 0.4874 0.8201 0.5738 0.039 Uiso 1 1 calc R U . . .
C15 C 0.2972(3) 0.81100(19) 0.57476(17) 0.0383(7) Uani 1 1 d . . . . .
C16 C 0.1969(3) 0.7539(2) 0.57016(19) 0.0470(8) Uani 1 1 d . . . . .
H16 H 0.1135 0.7744 0.5736 0.056 Uiso 1 1 calc R U . . .
C17 C 0.2202(3) 0.6663(2) 0.5605(2) 0.0545(9) Uani 1 1 d D . . . .
C20 C 0.1000(9) 0.6126(9) 0.5448(9) 0.071(3) Uani 0.554(18) 1 d D U P B 1
F4 F 0.1225(15) 0.5358(9) 0.5166(9) 0.092(4) Uani 0.554(18) 1 d D U P B 1
F5 F 0.0062(5) 0.6462(7) 0.4998(9) 0.113(4) Uani 0.554(18) 1 d D U P B 1
F6 F 0.0532(13) 0.6010(9) 0.6088(8) 0.118(5) Uani 0.554(18) 1 d D U P B 1
C20' C 0.1256(11) 0.5943(8) 0.5771(9) 0.060(3) Uani 0.446(18) 1 d D U P B 2
F4' F 0.1431(19) 0.5230(9) 0.5395(11) 0.085(4) Uani 0.446(18) 1 d D U P B 2
F5' F 0.0103(7) 0.6247(6) 0.5595(13) 0.099(6) Uani 0.446(18) 1 d D U P B 2
F6' F 0.1253(13) 0.5662(7) 0.6466(7) 0.100(4) Uani 0.446(18) 1 d D U P B 2
C18 C 0.3414(3) 0.6363(2) 0.55437(19) 0.0458(8) Uani 1 1 d . . . . .
H18 H 0.3543 0.5758 0.5469 0.055 Uiso 1 1 calc R U . . .
C19 C 0.2768(3) 0.9058(2) 0.5848(2) 0.0544(9) Uani 1 1 d . . . . .
C21 C 0.6279(3) 0.59879(18) 0.63130(15) 0.0337(6) Uani 1 1 d . . . . .
C22 C 0.5859(3) 0.62019(19) 0.69999(17) 0.0416(7) Uani 1 1 d . . . . .
H22 H 0.5301 0.6682 0.7026 0.05 Uiso 1 1 calc R U . . .
C23 C 0.6223(3) 0.5741(2) 0.76495(17) 0.0463(8) Uani 1 1 d D . . . .
C27 C 0.5632(10) 0.5986(6) 0.8341(5) 0.065(2) Uani 0.599(10) 1 d D U P C 1
F7 F 0.6003(10) 0.6760(5) 0.8564(5) 0.111(3) Uani 0.599(10) 1 d D U P C 1
F8 F 0.4333(6) 0.5990(6) 0.8222(3) 0.107(2) Uani 0.599(10) 1 d D U P C 1
F9 F 0.5778(10) 0.5432(4) 0.8884(3) 0.096(2) Uani 0.599(10) 1 d D U P C 1
C27' C 0.5818(14) 0.6020(10) 0.8380(7) 0.067(3) Uani 0.401(10) 1 d D U P C 2
F7' F 0.5385(13) 0.6805(7) 0.8432(7) 0.085(3) Uani 0.401(10) 1 d D U P C 2
F8' F 0.4777(12) 0.5583(7) 0.8494(6) 0.093(3) Uani 0.401(10) 1 d D U P C 2
F9' F 0.6585(11) 0.5792(9) 0.8962(4) 0.107(3) Uani 0.401(10) 1 d D U P C 2
C24 C 0.7029(3) 0.5041(2) 0.76356(18) 0.0478(8) Uani 1 1 d . . . . .
H24 H 0.7273 0.4721 0.8076 0.057 Uiso 1 1 calc R U . . .
C25 C 0.7475(3) 0.4815(2) 0.69633(19) 0.0458(8) Uani 1 1 d . . . . .
C26 C 0.7107(3) 0.52794(19) 0.63207(17) 0.0391(7) Uani 1 1 d . . . . .
H26 H 0.743 0.511 0.5869 0.047 Uiso 1 1 calc R U . . .
C28 C 0.8334(4) 0.4057(3) 0.6934(3) 0.0692(12) Uani 1 1 d D . . . .
F10 F 0.7775(8) 0.3434(5) 0.6449(6) 0.123(3) Uani 0.602(10) 1 d D U P D 1
F11 F 0.8577(10) 0.3629(5) 0.7540(4) 0.106(3) Uani 0.602(10) 1 d D U P D 1
F12 F 0.9366(8) 0.4260(7) 0.6682(8) 0.142(4) Uani 0.602(10) 1 d D U P D 1
F10' F 0.7750(12) 0.3320(5) 0.7008(12) 0.125(4) Uani 0.398(10) 1 d D U P D 2
F11' F 0.9259(14) 0.4093(12) 0.7494(8) 0.146(5) Uani 0.398(10) 1 d D U P D 2
F12' F 0.8918(12) 0.3978(7) 0.6335(5) 0.081(3) Uani 0.398(10) 1 d D U P D 2
B1 B 0.5866(3) 0.6525(2) 0.55534(17) 0.0304(6) Uani 1 1 d . . . . .
H1A H 0.586(3) 0.6003(19) 0.5038(16) 0.036 Uiso 1 1 d . U . . .
F1 F 0.3397(3) 0.93756(15) 0.64509(15) 0.0893(8) Uani 1 1 d . . . . .
F2 F 0.3234(3) 0.95405(16) 0.53117(16) 0.0998(9) Uani 1 1 d . . . . .
F3 F 0.1607(2) 0.92846(18) 0.5857(3) 0.1467(17) Uani 1 1 d . . . . .
H1B H 0.499(3) 0.701(2) 0.4128(16) 0.041(8) Uiso 1 1 d . . . . .

loop_
_atom_site_aniso_label
_atom_site_aniso_U_11
_atom_site_aniso_U_22
_atom_site_aniso_U_33
_atom_site_aniso_U_23
_atom_site_aniso_U_13
_atom_site_aniso_U_12
C1 0.0262(13) 0.0347(14) 0.0299(13) 0.0000(11) 0.0014(10) 0.0029(11)
C2 0.0242(12) 0.0291(13) 0.0313(13) 0.0027(11) 0.0052(10) 0.0086(10)
C3 0.0304(14) 0.0404(16) 0.0325(14) 0.0041(12) 0.0016(11) 0.0066(12)
C4 0.0289(14) 0.0440(17) 0.0394(16) -0.0028(13) -0.0065(12) 0.0034(12)
C5 0.0291(14) 0.0416(17) 0.0490(18) 0.0069(14) -0.0009(13) -0.0047(12)
C6 0.0328(14) 0.0426(16) 0.0343(15) 0.0099(13) 0.0018(12) -0.0032(12)
C7 0.068(2) 0.055(2) 0.0378(17) 0.0154(15) -0.0153(16) -0.0205(18)
C8 0.109(4) 0.101(4) 0.045(2) 0.020(2) -0.034(2) -0.038(3)
C9 0.084(3) 0.055(2) 0.085(3) 0.011(2) -0.031(2) 0.016(2)
P1 0.0379(4) 0.0386(4) 0.0299(4) -0.0014(3) 0.0037(3) -0.0090(3)
C10 0.053(3) 0.055(4) 0.061(4) -0.024(3) 0.013(3) -0.011(3)
C11 0.079(4) 0.062(3) 0.072(4) -0.032(3) 0.010(3) -0.019(3)
C12 0.061(4) 0.086(6) 0.079(6) -0.032(5) 0.030(4) -0.014(4)
C10' 0.068(6) 0.063(6) 0.061(7) -0.025(6) 0.017(6) -0.003(5)
C11' 0.099(9) 0.065(7) 0.072(8) -0.018(6) 0.020(7) 0.007(7)
C12' 0.072(8) 0.076(10) 0.066(9) -0.026(8) 0.030(7) -0.002(8)
C13 0.0313(14) 0.0322(14) 0.0281(13) -0.0003(11) 0.0044(11) -0.0013(11)
C14 0.0293(13) 0.0314(15) 0.0369(15) 0.0002(12) 0.0005(11) -0.0011(11)
C15 0.0349(15) 0.0374(16) 0.0421(16) -0.0040(13) 0.0004(12) 0.0057(12)
C16 0.0261(14) 0.056(2) 0.059(2) -0.0204(16) 0.0070(13) 0.0009(13)
C17 0.0346(16) 0.055(2) 0.077(2) -0.0282(18) 0.0205(16) -0.0135(15)
C20 0.036(6) 0.073(7) 0.107(8) -0.041(6) 0.033(5) -0.016(4)
F4 0.048(5) 0.084(6) 0.151(9) -0.069(6) 0.037(6) -0.033(4)
F5 0.040(3) 0.116(6) 0.180(10) -0.052(6) -0.008(4) -0.022(3)
F6 0.090(9) 0.130(10) 0.148(9) -0.052(7) 0.082(7) -0.064(8)
C20' 0.032(5) 0.047(6) 0.100(8) -0.018(5) 0.006(6) -0.006(4)
F4' 0.050(6) 0.050(4) 0.156(10) -0.033(5) 0.023(6) -0.019(3)
F5' 0.027(3) 0.071(5) 0.199(16) -0.028(8) 0.009(7) -0.002(3)
F6' 0.082(7) 0.104(6) 0.120(6) 0.008(5) 0.041(5) -0.046(5)
C18 0.0407(16) 0.0359(16) 0.063(2) -0.0123(15) 0.0193(15) -0.0065(13)
C19 0.0462(19) 0.0434(19) 0.074(2) -0.0031(18) 0.0072(17) 0.0092(15)
C21 0.0347(14) 0.0305(14) 0.0369(15) 0.0059(12) 0.0083(12) 0.0009(11)
C22 0.0519(18) 0.0318(15) 0.0430(17) 0.0067(13) 0.0155(14) 0.0083(13)
C23 0.062(2) 0.0409(17) 0.0373(16) 0.0088(13) 0.0126(14) 0.0018(15)
C27 0.105(4) 0.054(4) 0.041(3) 0.015(3) 0.031(4) 0.010(4)
F7 0.197(7) 0.060(3) 0.086(4) -0.035(3) 0.067(5) -0.035(4)
F8 0.120(4) 0.144(5) 0.063(3) 0.010(3) 0.048(3) 0.030(4)
F9 0.171(7) 0.075(3) 0.046(3) 0.029(2) 0.040(4) 0.029(4)
C27' 0.097(5) 0.062(5) 0.045(5) 0.014(5) 0.023(4) 0.007(4)
F7' 0.144(7) 0.062(4) 0.057(4) 0.008(3) 0.051(5) 0.027(4)
F8' 0.118(6) 0.091(5) 0.078(5) -0.009(4) 0.059(4) -0.031(5)
F9' 0.115(6) 0.168(7) 0.036(3) 0.006(4) 0.004(4) 0.032(5)
C24 0.0553(19) 0.0432(18) 0.0448(18) 0.0197(14) 0.0044(15) 0.0005(15)
C25 0.0429(17) 0.0383(17) 0.057(2) 0.0150(14) 0.0101(14) 0.0075(13)
C26 0.0412(16) 0.0343(15) 0.0435(16) 0.0052(13) 0.0137(13) 0.0045(13)
C28 0.067(3) 0.061(3) 0.083(3) 0.029(2) 0.023(2) 0.027(2)
F10 0.157(6) 0.074(4) 0.135(6) -0.005(4) 0.002(5) 0.071(4)
F11 0.139(7) 0.092(5) 0.091(4) 0.060(4) 0.025(4) 0.073(4)
F12 0.078(4) 0.131(7) 0.229(9) 0.104(6) 0.080(6) 0.058(4)
F10' 0.135(7) 0.050(4) 0.199(11) 0.039(7) 0.066(8) 0.036(5)
F11' 0.120(8) 0.167(10) 0.141(8) -0.008(8) -0.043(7) 0.097(7)
F12' 0.097(7) 0.076(6) 0.075(5) 0.010(4) 0.026(4) 0.060(5)
B1 0.0308(15) 0.0294(16) 0.0320(16) 0.0024(13) 0.0081(12) 0.0037(12)
F1 0.129(2) 0.0461(13) 0.0895(18) -0.0218(12) -0.0087(16) 0.0062(14)
F2 0.153(3) 0.0470(13) 0.103(2) 0.0166(13) 0.0303(19) 0.0224(15)
F3 0.0504(14) 0.0626(17) 0.328(5) -0.045(2) 0.022(2) 0.0212(12)

loop_
_atom_type_symbol
_atom_type_description
_atom_type_scat_dispersion_real
_atom_type_scat_dispersion_imag
_atom_type_scat_source
C C 0.0033 0.0016 'International Tables Vol C Tables 4.2.6.8 and 6.1.1.4'
H H 0 0 'International Tables Vol C Tables 4.2.6.8 and 6.1.1.4'
B B 0.0013 0.0007 'International Tables Vol C Tables 4.2.6.8 and 6.1.1.4'
F F 0.0171 0.0103 'International Tables Vol C Tables 4.2.6.8 and 6.1.1.4'
P P 0.1023 0.0942 'International Tables Vol C Tables 4.2.6.8 and 6.1.1.4'

loop_
_geom_angle_atom_site_label_1
_geom_angle_atom_site_label_2
_geom_angle_atom_site_label_3
_geom_angle
C6 C1 C2 123.0(2)
C6 C1 P1 117.3(2)
C2 C1 P1 119.7(2)
C3 C2 C1 114.3(2)
C3 C2 B1 122.4(2)
C1 C2 B1 123.2(2)
C4 C3 C2 122.9(3)
C4 C3 H3 118.6
C2 C3 H3 118.6
C5 C4 C3 121.0(3)
C5 C4 H4 119.5
C3 C4 H4 119.5
C6 C5 C4 118.7(3)
C6 C5 H5 120.7
C4 C5 H5 120.7
C5 C6 C1 120.1(3)
C5 C6 H6 119.9
C1 C6 H6 119.9
C9 C7 C8 111.2(4)
C9 C7 P1 108.3(2)
C8 C7 P1 111.7(3)
C9 C7 H7 108.5
C8 C7 H7 108.5
P1 C7 H7 108.5
C7 C8 H8A 109.5
C7 C8 H8B 109.5
H8A C8 H8B 109.5
C7 C8 H8C 109.5
H8A C8 H8C 109.5
H8B C8 H8C 109.5
C7 C9 H9A 109.5
C7 C9 H9B 109.5
H9A C9 H9B 109.5
C7 C9 H9C 109.5
H9A C9 H9C 109.5
H9B C9 H9C 109.5
C1 P1 C7 109.63(14)
C1 P1 C10' 119.3(8)
C7 P1 C10' 101.5(6)
C1 P1 C10 106.8(2)
C7 P1 C10 119.2(3)
C1 P1 H1B 109.5(13)
C7 P1 H1B 103.2(13)
C10' P1 H1B 112.2(15)
C10 P1 H1B 108.4(14)
C11 C10 C12 113.4(6)
C11 C10 P1 112.4(4)
C12 C10 P1 111.2(5)
C11 C10 H10 106.4
C12 C10 H10 106.4
P1 C10 H10 106.4
C10 C11 H11A 109.5
C10 C11 H11B 109.5
H11A C11 H11B 109.5
C10 C11 H11C 109.5
H11A C11 H11C 109.5
H11B C11 H11C 109.5
C10 C12 H12A 109.5
C10 C12 H12B 109.5
H12A C12 H12B 109.5
C10 C12 H12C 109.5
H12A C12 H12C 109.5
H12B C12 H12C 109.5
C11' C10' C12' 117.1(16)
C11' C10' P1 108.2(11)
C12' C10' P1 109.8(13)
C11' C10' H10' 107.1
C12' C10' H10' 107.1
P1 C10' H10' 107.1
C10' C11' H11D 109.5
C10' C11' H11E 109.5
H11D C11' H11E 109.5
C10' C11' H11F 109.5
H11D C11' H11F 109.5
H11E C11' H11F 109.5
C10' C12' H12D 109.5
C10' C12' H12E 109.5
H12D C12' H12E 109.5
C10' C12' H12F 109.5
H12D C12' H12F 109.5
H12E C12' H12F 109.5
C14 C13 C18 115.9(3)
C14 C13 B1 124.3(2)
C18 C13 B1 119.8(2)
C13 C14 C15 122.6(3)
C13 C14 H14 118.7
C15 C14 H14 118.7
C16 C15 C14 120.0(3)
C16 C15 C19 120.5(3)
C14 C15 C19 119.5(3)
C15 C16 C17 118.6(3)
C15 C16 H16 120.7
C17 C16 H16 120.7
C16 C17 C18 120.9(3)
C16 C17 C20 113.0(6)
C18 C17 C20 125.4(5)
C16 C17 C20' 122.9(5)
C18 C17 C20' 114.1(5)
F6 C20 F4 108.5(12)
F6 C20 F5 105.4(9)
F4 C20 F5 105.3(10)
F6 C20 C17 106.9(9)
F4 C20 C17 112.0(9)
F5 C20 C17 118.2(10)
F4' C20' F5' 110.1(13)
F4' C20' F6' 103.3(12)
F5' C20' F6' 105.0(10)
F4' C20' C17 111.7(13)
F5' C20' C17 108.0(10)
F6' C20' C17 118.4(10)
C17 C18 C13 122.0(3)
C17 C18 H18 119
C13 C18 H18 119
F3 C19 F1 107.9(3)
F3 C19 F2 106.2(3)
F1 C19 F2 101.4(3)
F3 C19 C15 114.7(3)
F1 C19 C15 113.2(3)
F2 C19 C15 112.5(3)
C22 C21 C26 115.3(3)
C22 C21 B1 123.1(2)
C26 C21 B1 121.6(2)
C23 C22 C21 122.8(3)
C23 C22 H22 118.6
C21 C22 H22 118.6
C24 C23 C22 120.4(3)
C24 C23 C27' 118.2(6)
C22 C23 C27' 121.3(6)
C24 C23 C27 121.5(5)
C22 C23 C27 117.9(5)
F9 C27 F7 110.6(9)
F9 C27 F8 99.8(7)
F7 C27 F8 108.4(8)
F9 C27 C23 115.8(7)
F7 C27 C23 110.3(8)
F8 C27 C23 111.3(7)
F7' C27' F9' 112.8(12)
F7' C27' F8' 98.7(11)
F9' C27' F8' 101.9(11)
F7' C27' C23 117.8(11)
F9' C27' C23 114.9(10)
F8' C27' C23 107.9(10)
C23 C24 C25 118.4(3)
C23 C24 H24 120.8
C25 C24 H24 120.8
C26 C25 C24 120.6(3)
C26 C25 C28 120.1(3)
C24 C25 C28 119.3(3)
C25 C26 C21 122.5(3)
C25 C26 H26 118.8
C21 C26 H26 118.8
F12 C28 F11 108.7(6)
F12' C28 F10' 105.8(9)
F12' C28 F11' 104.8(8)
F10' C28 F11' 106.4(9)
F12 C28 F10 106.1(8)
F11 C28 F10 103.0(6)
F12 C28 C25 112.3(5)
F11 C28 C25 116.6(4)
F12' C28 C25 116.4(5)
F10' C28 C25 112.0(5)
F11' C28 C25 110.7(6)
F10 C28 C25 109.3(4)
C21 B1 C2 111.0(2)
C21 B1 C13 109.6(2)
C2 B1 C13 110.9(2)
C21 B1 H1A 106.9(13)
C2 B1 H1A 108.9(13)
C13 B1 H1A 109.4(13)

loop_
_geom_bond_atom_site_label_1
_geom_bond_atom_site_label_2
_geom_bond_distance
C1 C6 1.397(4)
C1 C2 1.410(4)
C1 P1 1.786(3)
C2 C3 1.401(4)
C2 B1 1.631(4)
C3 C4 1.383(4)
C3 H3 0.95
C4 C5 1.380(4)
C4 H4 0.95
C5 C6 1.374(4)
C5 H5 0.95
C6 H6 0.95
C7 C9 1.523(6)
C7 C8 1.538(5)
C7 P1 1.818(3)
C7 H7 1
C8 H8A 0.98
C8 H8B 0.98
C8 H8C 0.98
C9 H9A 0.98
C9 H9B 0.98
C9 H9C 0.98
P1 C10' 1.823(14)
P1 C10 1.829(6)
P1 H1B 1.27(3)
C10 C11 1.525(8)
C10 C12 1.530(8)
C10 H10 1
C11 H11A 0.98
C11 H11B 0.98
C11 H11C 0.98
C12 H12A 0.98
C12 H12B 0.98
C12 H12C 0.98
C10' C11' 1.506(16)
C10' C12' 1.527(16)
C10' H10' 1
C11' H11D 0.98
C11' H11E 0.98
C11' H11F 0.98
C12' H12D 0.98
C12' H12E 0.98
C12' H12F 0.98
C13 C14 1.388(4)
C13 C18 1.396(4)
C13 B1 1.631(4)
C14 C15 1.397(4)
C14 H14 0.95
C15 C16 1.378(4)
C15 C19 1.484(4)
C16 C17 1.382(5)
C16 H16 0.95
C17 C18 1.383(4)
C17 C20 1.527(9)
C17 C20' 1.543(11)
C20 F6 1.311(13)
C20 F4 1.314(10)
C20 F5 1.331(13)
C20' F4' 1.311(11)
C20' F5' 1.324(13)
C20' F6' 1.326(14)
C18 H18 0.95
C19 F3 1.286(4)
C19 F1 1.318(4)
C19 F2 1.348(4)
C21 C22 1.395(4)
C21 C26 1.399(4)
C21 B1 1.625(4)
C22 C23 1.392(4)
C22 H22 0.95
C23 C24 1.377(5)
C23 C27' 1.486(12)
C23 C27 1.496(8)
C27 F9 1.296(9)
C27 F7 1.303(10)
C27 F8 1.379(10)
C27' F7' 1.295(13)
C27' F9' 1.318(13)
C27' F8' 1.328(14)
C24 C25 1.387(5)
C24 H24 0.95
C25 C26 1.386(4)
C25 C28 1.483(5)
C26 H26 0.95
C28 F12 1.266(7)
C28 F11 1.282(6)
C28 F12' 1.301(9)
C28 F10' 1.304(10)
C28 F11' 1.345(10)
C28 F10 1.393(8)
B1 H1A 1.23(3)
